data_4314438
loop_
_publ_author_name
'Yu-Ling Lien'
'Ya-Chi Chang'
'Nien-Tsu Chuang'
'Amitabha Datta'
'Shau-Jiun Chen'
'Ching-Han Hu'
'Wen-Yen Huang'
'Chia-Her Lin'
'Jui-Hsien Huang'

_publ_section_title
;
 A New Type of Asymmetric Tridentate Pyrrolyl-Linked Pincer Ligand and Its
 Aluminum Dihydride Complexes
;
_journal_name_full 'Inorganic Chemistry'
_journal_page_first 136
_journal_page_last 143
_journal_paper_doi 10.1021/ic9016189
_journal_volume 49
_journal_year 2010
_chemical_formula_sum 'C12 H24 Al N3'
_chemical_formula_weight 237.32
_chemical_name_systematic
; 
 ? 
;
_space_group_IT_number 15
_symmetry_cell_setting monoclinic
_symmetry_space_group_name_Hall '-C 2yc'
_symmetry_space_group_name_H-M 'C 1 2/c 1'
_atom_sites_solution_hydrogens geom
_atom_sites_solution_primary direct
_atom_sites_solution_secondary difmap
_audit_creation_method SHELXL-97
_cell_angle_alpha 90.00
_cell_angle_beta 103.110(2)
_cell_angle_gamma 90.00
_cell_formula_units_Z 8
_cell_length_a 22.9553(16)
_cell_length_b 6.5478(4)
_cell_length_c 19.3734(12)
_cell_measurement_temperature 150(2)
_cell_measurement_theta_max 25
_cell_measurement_theta_min 2.5
_cell_volume 2836.1(3)
_computing_cell_refinement 'APEX2 v1.0-22'
_computing_data_collection 'APEX2 v1.0-22 (Bruker, 2004)'
_computing_data_reduction 'APEX2 v1.0-22'
_computing_molecular_graphics 'SHELXTL 5.1'
_computing_publication_material 'SHELXTL 5.1'
_computing_structure_refinement 'SHELXTL 5.1'
_computing_structure_solution 'SHELXTL 5.1 (Sheldrick, 1998)'
_diffrn_ambient_temperature 150(2)
_diffrn_measured_fraction_theta_full 1.000
_diffrn_measured_fraction_theta_max 1.000
_diffrn_measurement_device_type 'Bruker SMART APEX II'
_diffrn_measurement_method \w
_diffrn_radiation_monochromator graphite
_diffrn_radiation_source 'fine-focus sealed tube'
_diffrn_radiation_type MoK\a
_diffrn_radiation_wavelength 0.71073
_diffrn_reflns_av_R_equivalents 0.0282
_diffrn_reflns_av_sigmaI/netI 0.0232
_diffrn_reflns_limit_h_max 30
_diffrn_reflns_limit_h_min -30
_diffrn_reflns_limit_k_max 8
_diffrn_reflns_limit_k_min -8
_diffrn_reflns_limit_l_max 25
_diffrn_reflns_limit_l_min -25
_diffrn_reflns_number 18114
_diffrn_reflns_theta_full 28.00
_diffrn_reflns_theta_max 28.00
_diffrn_reflns_theta_min 1.82
_diffrn_standards_decay_% 0
_diffrn_standards_interval_count 0
_diffrn_standards_interval_time 0
_diffrn_standards_number 0
_exptl_absorpt_coefficient_mu 0.124
_exptl_absorpt_correction_T_max 0.9852
_exptl_absorpt_correction_T_min 0.9660
_exptl_absorpt_correction_type multi-scan
_exptl_absorpt_process_details 'SADABS 2.10 (Sheldrick, 2003)'
_exptl_crystal_colour colorless
_exptl_crystal_density_diffrn 1.112
_exptl_crystal_density_method 'not measured'
_exptl_crystal_description block
_exptl_crystal_F_000 1040
_exptl_crystal_size_max 0.28
_exptl_crystal_size_mid 0.17
_exptl_crystal_size_min 0.12
_refine_diff_density_max 0.248
_refine_diff_density_min -0.196
_refine_diff_density_rms 0.038
_refine_ls_extinction_method none
_refine_ls_goodness_of_fit_ref 1.078
_refine_ls_hydrogen_treatment noref
_refine_ls_matrix_type full
_refine_ls_number_parameters 162
_refine_ls_number_reflns 3422
_refine_ls_number_restraints 0
_refine_ls_restrained_S_all 1.078
_refine_ls_R_factor_all 0.0428
_refine_ls_R_factor_gt 0.0327
_refine_ls_shift/su_max 0.001
_refine_ls_shift/su_mean 0.000
_refine_ls_structure_factor_coef Fsqd
_refine_ls_weighting_details 'calc w=1/[\s^2^(Fo^2^)+(0.0505P)^2^+0.9399P] where P=(Fo^2^+2Fc^2^)/3'
_refine_ls_weighting_scheme calc
_refine_ls_wR_factor_gt 0.0907
_refine_ls_wR_factor_ref 0.0949
_reflns_number_gt 2763
_reflns_number_total 3422
_reflns_threshold_expression >2sigma(I)
_cod_data_source_file ic9016189_si_001_2.cif
_cod_data_source_block 2
_cod_depositor_comments
;
The following automatic conversions were performed:

'_symmetry_cell_setting' value 'Monoclinic' changed to 'monoclinic'
according to the built-in table from CIF Core dictionary named
'cif_core.dic' version 2.4.1 from 2010-06-29.

Automatic conversion script
Id: cif_fix_values 1646 2011-03-28 12:23:43Z adriana 
;
_cod_database_code 4314438

loop_
_symmetry_equiv_pos_as_xyz
'x, y, z'
'-x, y, -z+1/2'
'x+1/2, y+1/2, z'
'-x+1/2, y+1/2, -z+1/2'
'-x, -y, -z'
'x, -y, z-1/2'
'-x+1/2, -y+1/2, -z'
'x+1/2, -y+1/2, z-1/2'

loop_
_atom_site_label
_atom_site_type_symbol
_atom_site_fract_x
_atom_site_fract_y
_atom_site_fract_z
_atom_site_U_iso_or_equiv
_atom_site_adp_type
_atom_site_occupancy
_atom_site_symmetry_multiplicity
_atom_site_calc_flag
_atom_site_refinement_flags
_atom_site_disorder_assembly
_atom_site_disorder_group
Al1 Al 0.116363(14) 0.62809(6) 0.998298(17) 0.02327(11) Uani 1 1 d . . .
C1 C 0.11275(5) 0.88600(19) 0.85509(6) 0.0261(3) Uani 1 1 d . . .
C2 C 0.08607(6) 0.6887(2) 0.81919(6) 0.0349(3) Uani 1 1 d . . .
H2A H 0.1184 0.5971 0.8135 0.052 Uiso 1 1 calc R . .
H2B H 0.0607 0.7205 0.7726 0.052 Uiso 1 1 calc R . .
H2C H 0.0620 0.6220 0.8485 0.052 Uiso 1 1 calc R . .
C3 C 0.06288(6) 1.0249(2) 0.86789(7) 0.0353(3) Uani 1 1 d . . .
H3A H 0.0414 0.9567 0.8997 0.053 Uiso 1 1 calc R . .
H3B H 0.0350 1.0544 0.8226 0.053 Uiso 1 1 calc R . .
H3C H 0.0802 1.1529 0.8896 0.053 Uiso 1 1 calc R . .
C4 C 0.14844(6) 0.9949(2) 0.80821(7) 0.0365(3) Uani 1 1 d . . .
H4A H 0.1635 1.1252 0.8300 0.055 Uiso 1 1 calc R . .
H4B H 0.1225 1.0201 0.7614 0.055 Uiso 1 1 calc R . .
H4C H 0.1822 0.9089 0.8032 0.055 Uiso 1 1 calc R . .
C5 C 0.19000(5) 0.99087(19) 0.96464(6) 0.0249(2) Uani 1 1 d . . .
H5A H 0.2271 1.0072 0.9473 0.030 Uiso 1 1 calc R . .
H5B H 0.1676 1.1213 0.9572 0.030 Uiso 1 1 calc R . .
C6 C 0.20501(5) 0.93674(19) 1.04190(6) 0.0234(2) Uani 1 1 d . . .
C7 C 0.24051(5) 1.0185(2) 1.10283(6) 0.0295(3) Uani 1 1 d . . .
H7 H 0.2664 1.1330 1.1058 0.035 Uiso 1 1 calc R . .
C8 C 0.23081(5) 0.8978(2) 1.16039(6) 0.0318(3) Uani 1 1 d . . .
H8 H 0.2488 0.9169 1.2092 0.038 Uiso 1 1 calc R . .
C9 C 0.19046(5) 0.7484(2) 1.13173(6) 0.0269(3) Uani 1 1 d . . .
C10 C 0.16455(5) 0.5598(2) 1.15636(6) 0.0297(3) Uani 1 1 d . . .
H10A H 0.1926 0.4440 1.1584 0.036 Uiso 1 1 calc R . .
H10B H 0.1575 0.5815 1.2044 0.036 Uiso 1 1 calc R . .
C11 C 0.05859(5) 0.6350(2) 1.12465(7) 0.0329(3) Uani 1 1 d . . .
H11A H 0.0208 0.6092 1.0904 0.049 Uiso 1 1 calc R . .
H11B H 0.0684 0.7807 1.1244 0.049 Uiso 1 1 calc R . .
H11C H 0.0546 0.5951 1.1721 0.049 Uiso 1 1 calc R . .
C12 C 0.09240(6) 0.2948(2) 1.10513(7) 0.0331(3) Uani 1 1 d . . .
H12A H 0.0868 0.2555 1.1520 0.050 Uiso 1 1 calc R . .
H12B H 0.1253 0.2152 1.0940 0.050 Uiso 1 1 calc R . .
H12C H 0.0555 0.2677 1.0694 0.050 Uiso 1 1 calc R . .
N1 N 0.15255(4) 0.82185(15) 0.92497(5) 0.0219(2) Uani 1 1 d . . .
N2 N 0.17496(4) 0.77405(16) 1.05987(5) 0.0237(2) Uani 1 1 d . . .
N3 N 0.10686(4) 0.51438(16) 1.10502(5) 0.0255(2) Uani 1 1 d . . .
H13 H 0.0517(6) 0.694(2) 0.9772(7) 0.038(4) Uiso 1 1 d . . .
H14 H 0.1778(6) 0.734(2) 0.9144(7) 0.027(3) Uiso 1 1 d . . .
H15 H 0.1341(7) 0.428(2) 0.9698(8) 0.045(4) Uiso 1 1 d . . .

loop_
_atom_site_aniso_label
_atom_site_aniso_U_11
_atom_site_aniso_U_22
_atom_site_aniso_U_33
_atom_site_aniso_U_23
_atom_site_aniso_U_13
_atom_site_aniso_U_12
Al1 0.02276(17) 0.0230(2) 0.02219(18) -0.00231(13) 0.00117(12) -0.00288(13)
C1 0.0277(5) 0.0272(7) 0.0216(5) 0.0012(5) 0.0018(4) 0.0006(5)
C2 0.0414(7) 0.0366(8) 0.0235(6) -0.0043(5) 0.0008(5) -0.0072(6)
C3 0.0309(6) 0.0368(8) 0.0343(7) 0.0030(6) -0.0010(5) 0.0074(6)
C4 0.0409(7) 0.0396(8) 0.0277(6) 0.0073(6) 0.0052(5) -0.0045(6)
C5 0.0242(5) 0.0215(6) 0.0277(6) -0.0009(4) 0.0032(4) -0.0022(4)
C6 0.0191(5) 0.0229(6) 0.0273(5) -0.0028(4) 0.0034(4) 0.0006(4)
C7 0.0238(5) 0.0295(7) 0.0330(6) -0.0084(5) 0.0019(4) -0.0046(5)
C8 0.0250(5) 0.0417(8) 0.0253(6) -0.0077(5) -0.0011(4) -0.0008(5)
C9 0.0218(5) 0.0358(7) 0.0210(5) -0.0014(5) 0.0004(4) 0.0016(5)
C10 0.0245(5) 0.0404(8) 0.0217(5) 0.0044(5) -0.0002(4) 0.0004(5)
C11 0.0273(5) 0.0402(8) 0.0323(6) 0.0013(5) 0.0091(5) 0.0031(5)
C12 0.0325(6) 0.0315(7) 0.0351(6) 0.0068(5) 0.0072(5) -0.0023(5)
N1 0.0226(4) 0.0198(5) 0.0221(4) -0.0023(4) 0.0028(3) 0.0012(4)
N2 0.0219(4) 0.0263(5) 0.0213(4) -0.0006(4) 0.0016(3) -0.0016(4)
N3 0.0216(4) 0.0286(6) 0.0252(5) 0.0029(4) 0.0030(4) 0.0000(4)

loop_
_atom_type_symbol
_atom_type_description
_atom_type_scat_dispersion_real
_atom_type_scat_dispersion_imag
_atom_type_scat_source
C C 0.0033 0.0016 'International Tables Vol C Tables 4.2.6.8 and 6.1.1.4'
H H 0.0000 0.0000 'International Tables Vol C Tables 4.2.6.8 and 6.1.1.4'
N N 0.0061 0.0033 'International Tables Vol C Tables 4.2.6.8 and 6.1.1.4'
Al Al 0.0645 0.0514 'International Tables Vol C Tables 4.2.6.8 and 6.1.1.4'

loop_
_geom_angle_atom_site_label_1
_geom_angle_atom_site_label_2
_geom_angle_atom_site_label_3
_geom_angle
_geom_angle_site_symmetry_1
_geom_angle_site_symmetry_3
_geom_angle_publ_flag
N2 Al1 N1 78.04(4) . . ?
N2 Al1 N3 77.68(4) . . ?
N1 Al1 N3 155.62(4) . . ?
N1 C1 C3 110.10(9) . . ?
N1 C1 C2 105.75(10) . . ?
C3 C1 C2 109.88(10) . . ?
N1 C1 C4 111.40(9) . . ?
C3 C1 C4 109.95(11) . . ?
C2 C1 C4 109.68(10) . . ?
C6 C5 N1 108.16(9) . . ?
N2 C6 C7 108.71(10) . . ?
N2 C6 C5 115.24(9) . . ?
C7 C6 C5 135.93(11) . . ?
C6 C7 C8 106.70(11) . . ?
C9 C8 C7 106.79(10) . . ?
N2 C9 C8 108.67(11) . . ?
N2 C9 C10 113.32(10) . . ?
C8 C9 C10 137.66(11) . . ?
N3 C10 C9 107.99(9) . . ?
C5 N1 C1 114.42(9) . . ?
C5 N1 Al1 110.50(7) . . ?
C1 N1 Al1 119.87(7) . . ?
C6 N2 C9 109.12(9) . . ?
C6 N2 Al1 125.33(8) . . ?
C9 N2 Al1 125.24(8) . . ?
C12 N3 C11 109.77(10) . . ?
C12 N3 C10 111.02(9) . . ?
C11 N3 C10 108.96(10) . . ?
C12 N3 Al1 113.06(7) . . ?
C11 N3 Al1 107.07(7) . . ?
C10 N3 Al1 106.79(7) . . ?

loop_
_geom_bond_atom_site_label_1
_geom_bond_atom_site_label_2
_geom_bond_distance
_geom_bond_site_symmetry_2
_geom_bond_publ_flag
Al1 N2 1.8487(10) . ?
Al1 N1 2.2030(10) . ?
Al1 N3 2.2543(10) . ?
C1 N1 1.5108(14) . ?
C1 C3 1.5257(17) . ?
C1 C2 1.5279(17) . ?
C1 C4 1.5303(17) . ?
C5 C6 1.5002(15) . ?
C5 N1 1.5017(14) . ?
C6 N2 1.3567(15) . ?
C6 C7 1.3812(16) . ?
C7 C8 1.4249(18) . ?
C8 C9 1.3747(17) . ?
C9 N2 1.3668(14) . ?
C9 C10 1.4950(18) . ?
C10 N3 1.4948(14) . ?
C11 N3 1.4788(15) . ?
C12 N3 1.4760(17) . ?
